data_1574400
loop_
_publ_author_name
'Erchinger, Johannes E.'
'Okumura, Tsubasa'
'Nakata, Kanami'
'Shimizu, Daisuke'
'Daniliuc, Constanstin G.'
'Amaike, Kazuma'
'Glorius, Frank'
'Itami, Kenichiro'
'Ito, Hideto'

_publ_section_title
;
 Functionalization and solubilization of polycyclic aromatic compounds by
 sulfoniumization
;
_journal_issue 19
_journal_name_full 'Chemical Science'
_journal_page_first 8262
_journal_page_last 8267
_journal_paper_doi 10.1039/D5SC01415H
_journal_volume 16
_journal_year 2025
_chemical_formula_sum 'C22 H15 B F4 S2'
_chemical_formula_weight 430.27
_space_group_crystal_system monoclinic
_space_group_IT_number 14
_space_group_name_Hall '-P 2yn'
_space_group_name_H-M_alt 'P 1 21/n 1'
_atom_sites_solution_hydrogens geom
_atom_sites_solution_primary direct
_audit_creation_method 'APEX5 v2023.9-2'
_audit_update_record
;
2024-12-09 deposited with the CCDC.	2025-04-11 downloaded from the CCDC.
;
_cell_angle_alpha 90
_cell_angle_beta 109.437(2)
_cell_angle_gamma 90
_cell_formula_units_Z 4
_cell_length_a 10.6757(6)
_cell_length_b 15.4534(7)
_cell_length_c 11.9779(7)
_cell_measurement_reflns_used 9889
_cell_measurement_temperature 100.(2)
_cell_measurement_theta_max 26.7397
_cell_measurement_theta_min 2.2172
_cell_volume 1863.44(17)
_computing_cell_refinement 'SAINT V8.40B (Bruker AXS LLC, 2019)'
_computing_data_collection 'Bruker APEX4 v2021.4-0 Photon III'
_computing_data_reduction 'SAINT V8.40B (Bruker AXS LLC, 2019)'
_computing_molecular_graphics 'shelXle (C.B. Huebschle, rev 1242)'
_computing_publication_material 'SHELXT 2018/2 (Sheldrick, 2018)'
_computing_structure_refinement 'SHELXL-2018/3 (Sheldrick, 2018)'
_computing_structure_solution 'SHELXT 2018/2 (Sheldrick, 2018)'
_diffrn_ambient_temperature 100.(2)
_diffrn_detector_area_resol_mean 7.3910
_diffrn_measured_fraction_theta_full 0.993
_diffrn_measured_fraction_theta_max 0.993
_diffrn_measurement_device 'Bruker D8 Venture Photon III'
_diffrn_measurement_device_type 'single crystal diffractometer'
_diffrn_measurement_method 'phi/omega scans'
_diffrn_radiation_monochromator 'MX mirror'
_diffrn_radiation_probe x-ray
_diffrn_radiation_type MoK\a
_diffrn_radiation_wavelength 0.71073
_diffrn_reflns_av_R_equivalents 0.0560
_diffrn_reflns_av_unetI/netI 0.0281
_diffrn_reflns_limit_h_max 13
_diffrn_reflns_limit_h_min -13
_diffrn_reflns_limit_k_max 19
_diffrn_reflns_limit_k_min -19
_diffrn_reflns_limit_l_max 15
_diffrn_reflns_limit_l_min -15
_diffrn_reflns_number 35379
_diffrn_reflns_theta_full 25.24
_diffrn_reflns_theta_max 26.74
_diffrn_reflns_theta_min 2.22
_diffrn_source 'Mo ImS'
_diffrn_source_current 1.6
_diffrn_source_power 0.08
_diffrn_source_type 'micro focus tube'
_diffrn_source_voltage 50
_exptl_absorpt_coefficient_mu 0.330
_exptl_absorpt_correction_T_max 0.98
_exptl_absorpt_correction_T_min 0.93
_exptl_absorpt_correction_type multi-scan
_exptl_absorpt_process_details
;
Krause, L., Herbst-Irmer, R., Sheldrick, G. M., Stalke, D. (2015).

"Comparison of silver and molybdenum microfocus X-ray sources for

single-crystal structure determination"

J. Appl. Cryst. 48, 3-10. doi:10.1107/S1600576714022985
;
_exptl_crystal_colour colourless
_exptl_crystal_density_diffrn 1.534
_exptl_crystal_density_method 'not measured'
_exptl_crystal_description prism
_exptl_crystal_F_000 880
_exptl_crystal_size_max 0.087
_exptl_crystal_size_mid 0.069
_exptl_crystal_size_min 0.053
_refine_diff_density_max 0.321
_refine_diff_density_min -0.235
_refine_ls_extinction_method none
_refine_ls_goodness_of_fit_ref 1.013
_refine_ls_hydrogen_treatment constr
_refine_ls_matrix_type full
_refine_ls_number_parameters 262
_refine_ls_number_reflns 3939
_refine_ls_number_restraints 0
_refine_ls_restrained_S_all 1.013
_refine_ls_R_factor_all 0.0413
_refine_ls_R_factor_gt 0.0325
_refine_ls_shift/su_max 0.001
_refine_ls_shift/su_mean 0.000
_refine_ls_structure_factor_coef Fsqd
_refine_ls_weighting_details 'w=1/[\s^2^(Fo^2^)+(0.0437P)^2^+1.0537P] where P=(Fo^2^+2Fc^2^)/3'
_refine_ls_weighting_scheme calc
_refine_ls_wR_factor_gt 0.0811
_refine_ls_wR_factor_ref 0.0874
_reflns_Friedel_coverage 0.000
_reflns_number_gt 3359
_reflns_number_total 3939
_reflns_threshold_expression 'I > 2\s(I)'
_cod_data_source_file d5sc01415h2.cif
_cod_data_source_block glo10741_3a-major
_cod_depositor_comments 'Adding full bibliography for 1574397--1574400.cif.'
_cod_database_code 1574400

loop_
_space_group_symop_operation_xyz
'x, y, z'
'-x+1/2, y+1/2, -z+1/2'
'-x, -y, -z'
'x-1/2, -y-1/2, z-1/2'

loop_
_atom_site_type_symbol
_atom_site_label
_atom_site_fract_x
_atom_site_fract_y
_atom_site_fract_z
_atom_site_U_iso_or_equiv
_atom_site_adp_type
_atom_site_calc_flag
_atom_site_refinement_flags_adp
_atom_site_refinement_flags_occupancy
_atom_site_refinement_flags_posn
_atom_site_occupancy
_atom_site_disorder_assembly
_atom_site_disorder_group
S S1 0.33298(4) 0.77477(2) 0.42910(3) 0.01725(10) Uani d . . . 1 . .
S S2 0.06886(4) 0.66364(3) 0.43554(4) 0.02112(11) Uani d . . . 1 . .
B B1 0.10727(19) 0.60668(12) 0.77173(16) 0.0218(4) Uani d . . . 1 . .
F F1 0.22973(11) 0.64473(8) 0.82734(11) 0.0412(3) Uani d . . . 1 . .
F F2 0.05887(13) 0.57507(7) 0.85864(10) 0.0417(3) Uani d . . . 1 . .
F F3 0.02044(12) 0.66761(7) 0.70451(11) 0.0440(3) Uani d . . . 1 . .
F F4 0.11982(11) 0.53872(7) 0.70062(9) 0.0338(3) Uani d . . . 1 . .
C C1 0.42135(15) 0.69391(10) 0.53442(14) 0.0176(3) Uani d . . . 1 . .
C C2 0.38721(16) 0.67460(10) 0.63187(14) 0.0214(3) Uani d . . . 1 . .
H H2 0.315900 0.704129 0.646037 0.026000 Uiso calc U . R 1 . .
C C3 0.45895(17) 0.61035(11) 0.71127(15) 0.0245(3) Uani d . . . 1 . .
H H3 0.436754 0.597061 0.779840 0.029000 Uiso calc U . R 1 . .
C C4 0.56015(17) 0.56727(11) 0.68971(15) 0.0255(4) Uani d . . . 1 . .
H H4 0.605514 0.522722 0.742331 0.031000 Uiso calc U . R 1 . .
C C5 0.59900(16) 0.58746(10) 0.59076(15) 0.0220(3) Uani d . . . 1 . .
C C6 0.70758(17) 0.54559(12) 0.57056(16) 0.0290(4) Uani d . . . 1 . .
H H6 0.753066 0.500818 0.622677 0.035000 Uiso calc U . R 1 . .
C C7 0.74823(18) 0.56810(12) 0.47806(17) 0.0316(4) Uani d . . . 1 . .
H H7 0.820331 0.538503 0.465384 0.038000 Uiso calc U . R 1 . .
C C8 0.68333(17) 0.63513(12) 0.40156(15) 0.0266(4) Uani d . . . 1 . .
H H8 0.713942 0.652012 0.338841 0.032000 Uiso calc U . R 1 . .
C C9 0.57642(16) 0.67650(11) 0.41621(14) 0.0218(3) Uani d . . . 1 . .
H H9 0.532794 0.721055 0.362763 0.026000 Uiso calc U . R 1 . .
C C10 0.53019(15) 0.65356(10) 0.51021(14) 0.0185(3) Uani d . . . 1 . .
C C11 0.23371(15) 0.71244(10) 0.30716(13) 0.0174(3) Uani d . . . 1 . .
C C12 0.12816(15) 0.66257(10) 0.31535(14) 0.0182(3) Uani d . . . 1 . .
C C13 0.06463(15) 0.60674(10) 0.22197(14) 0.0201(3) Uani d . . . 1 . .
H H13 -0.006264 0.571070 0.225883 0.024000 Uiso calc U . R 1 . .
C C14 0.10531(16) 0.60354(11) 0.12361(14) 0.0221(3) Uani d . . . 1 . .
H H14 0.064201 0.563665 0.061912 0.027000 Uiso calc U . R 1 . .
C C15 0.20521(16) 0.65758(11) 0.11343(14) 0.0217(3) Uani d . . . 1 . .
H H15 0.228968 0.656488 0.043731 0.026000 Uiso calc U . R 1 . .
C C16 0.26993(15) 0.71306(10) 0.20567(14) 0.0201(3) Uani d . . . 1 . .
H H16 0.337698 0.750783 0.199721 0.024000 Uiso calc U . R 1 . .
C C21 0.21392(15) 0.81785(10) 0.48654(14) 0.0185(3) Uani d . . . 1 . .
C C22 0.10302(15) 0.77038(10) 0.48726(13) 0.0191(3) Uani d . . . 1 . .
C C23 0.01383(16) 0.80917(11) 0.53477(14) 0.0230(3) Uani d . . . 1 . .
H H23 -0.063305 0.778699 0.535174 0.028000 Uiso calc U . R 1 . .
C C24 0.03757(17) 0.89173(12) 0.58118(15) 0.0269(4) Uani d . . . 1 . .
H H24 -0.021903 0.916597 0.616095 0.032000 Uiso calc U . R 1 . .
C C25 0.14704(17) 0.93916(11) 0.57772(15) 0.0270(4) Uani d . . . 1 . .
H H25 0.161279 0.996219 0.608909 0.032000 Uiso calc U . R 1 . .
C C26 0.23517(16) 0.90262(10) 0.52847(14) 0.0222(3) Uani d . . . 1 . .
H H26 0.308872 0.934818 0.523374 0.027000 Uiso calc U . R 1 . .

loop_
_atom_site_aniso_label
_atom_site_aniso_U_11
_atom_site_aniso_U_22
_atom_site_aniso_U_33
_atom_site_aniso_U_12
_atom_site_aniso_U_13
_atom_site_aniso_U_23
S1 0.01581(19) 0.01833(19) 0.01731(19) -0.00016(13) 0.00513(14) 0.00013(14)
S2 0.0227(2) 0.0214(2) 0.0226(2) -0.00324(15) 0.01183(16) -0.00139(15)
B1 0.0257(9) 0.0204(8) 0.0211(9) 0.0009(7) 0.0101(7) -0.0008(7)
F1 0.0272(6) 0.0499(7) 0.0475(7) -0.0068(5) 0.0138(5) -0.0142(6)
F2 0.0687(8) 0.0361(6) 0.0311(6) -0.0190(6) 0.0313(6) -0.0100(5)
F3 0.0478(7) 0.0364(6) 0.0393(7) 0.0176(5) 0.0030(5) 0.0024(5)
F4 0.0483(7) 0.0288(5) 0.0303(6) 0.0032(5) 0.0210(5) -0.0057(4)
C1 0.0160(7) 0.0169(7) 0.0176(7) -0.0002(6) 0.0025(6) 0.0004(6)
C2 0.0197(8) 0.0235(8) 0.0210(8) -0.0010(6) 0.0068(6) -0.0014(6)
C3 0.0270(9) 0.0277(8) 0.0191(8) -0.0029(7) 0.0083(7) 0.0033(6)
C4 0.0254(8) 0.0233(8) 0.0250(9) 0.0009(7) 0.0048(7) 0.0052(7)
C5 0.0211(8) 0.0203(8) 0.0227(8) 0.0005(6) 0.0049(6) -0.0001(6)
C6 0.0264(9) 0.0264(9) 0.0324(10) 0.0090(7) 0.0074(7) 0.0030(7)
C7 0.0258(9) 0.0348(10) 0.0354(10) 0.0077(7) 0.0116(8) -0.0037(8)
C8 0.0217(8) 0.0356(9) 0.0237(8) 0.0003(7) 0.0091(7) -0.0024(7)
C9 0.0196(8) 0.0257(8) 0.0185(8) -0.0007(6) 0.0041(6) -0.0004(6)
C10 0.0167(7) 0.0188(7) 0.0182(7) -0.0016(6) 0.0034(6) -0.0021(6)
C11 0.0148(7) 0.0191(7) 0.0166(7) 0.0018(6) 0.0030(6) -0.0004(6)
C12 0.0185(7) 0.0178(7) 0.0186(7) 0.0032(6) 0.0065(6) 0.0021(6)
C13 0.0183(7) 0.0181(7) 0.0226(8) 0.0006(6) 0.0051(6) 0.0004(6)
C14 0.0200(8) 0.0237(8) 0.0194(8) 0.0022(6) 0.0023(6) -0.0026(6)
C15 0.0191(7) 0.0277(8) 0.0181(8) 0.0049(6) 0.0060(6) 0.0015(6)
C16 0.0164(7) 0.0244(8) 0.0190(7) 0.0024(6) 0.0053(6) 0.0032(6)
C21 0.0164(7) 0.0208(7) 0.0170(7) 0.0032(6) 0.0040(6) 0.0003(6)
C22 0.0191(7) 0.0209(8) 0.0168(7) 0.0023(6) 0.0053(6) 0.0013(6)
C23 0.0201(8) 0.0282(8) 0.0219(8) 0.0031(6) 0.0086(6) 0.0010(6)
C24 0.0241(8) 0.0323(9) 0.0240(8) 0.0077(7) 0.0076(7) -0.0042(7)
C25 0.0268(9) 0.0248(8) 0.0264(9) 0.0034(7) 0.0048(7) -0.0059(7)
C26 0.0197(8) 0.0224(8) 0.0209(8) 0.0012(6) 0.0021(6) -0.0002(6)

loop_
_atom_type_symbol
_atom_type_description
_atom_type_scat_dispersion_real
_atom_type_scat_dispersion_imag
_atom_type_scat_source
C C 0.0033 0.0016 'International Tables Vol C Tables 4.2.6.8 and 6.1.1.4'
H H 0.0000 0.0000 'International Tables Vol C Tables 4.2.6.8 and 6.1.1.4'
B B 0.0013 0.0007 'International Tables Vol C Tables 4.2.6.8 and 6.1.1.4'
F F 0.0171 0.0103 'International Tables Vol C Tables 4.2.6.8 and 6.1.1.4'
S S 0.1246 0.1234 'International Tables Vol C Tables 4.2.6.8 and 6.1.1.4'

loop_
_geom_angle_atom_site_label_1
_geom_angle_atom_site_label_2
_geom_angle_atom_site_label_3
_geom_angle_site_symmetry_1
_geom_angle_site_symmetry_3
_geom_angle
_geom_angle_publ_flag
C21 S1 C11 . . 102.42(7) ?
C21 S1 C1 . . 105.41(7) ?
C11 S1 C1 . . 103.28(7) ?
C12 S2 C22 . . 102.05(7) ?
F3 B1 F1 . . 109.55(15) ?
F3 B1 F4 . . 110.03(14) ?
F1 B1 F4 . . 110.38(14) ?
F3 B1 F2 . . 109.33(15) ?
F1 B1 F2 . . 108.32(15) ?
F4 B1 F2 . . 109.18(14) ?
C2 C1 C10 . . 122.92(14) ?
C2 C1 S1 . . 121.52(12) ?
C10 C1 S1 . . 115.55(11) ?
C1 C2 C3 . . 119.33(15) ?
C1 C2 H2 . . 120.300000 ?
C3 C2 H2 . . 120.300000 ?
C4 C3 C2 . . 120.13(15) ?
C4 C3 H3 . . 119.900000 ?
C2 C3 H3 . . 119.900000 ?
C3 C4 C5 . . 121.47(15) ?
C3 C4 H4 . . 119.300000 ?
C5 C4 H4 . . 119.300000 ?
C4 C5 C6 . . 121.80(15) ?
C4 C5 C10 . . 119.68(15) ?
C6 C5 C10 . . 118.49(15) ?
C7 C6 C5 . . 121.49(16) ?
C7 C6 H6 . . 119.300000 ?
C5 C6 H6 . . 119.300000 ?
C6 C7 C8 . . 119.84(16) ?
C6 C7 H7 . . 120.100000 ?
C8 C7 H7 . . 120.100000 ?
C9 C8 C7 . . 120.81(16) ?
C9 C8 H8 . . 119.600000 ?
C7 C8 H8 . . 119.600000 ?
C8 C9 C10 . . 120.72(15) ?
C8 C9 H9 . . 119.600000 ?
C10 C9 H9 . . 119.600000 ?
C9 C10 C5 . . 118.60(14) ?
C9 C10 C1 . . 124.98(14) ?
C5 C10 C1 . . 116.38(14) ?
C16 C11 C12 . . 122.04(14) ?
C16 C11 S1 . . 116.80(12) ?
C12 C11 S1 . . 121.10(12) ?
C11 C12 C13 . . 118.24(14) ?
C11 C12 S2 . . 124.94(12) ?
C13 C12 S2 . . 116.82(12) ?
C14 C13 C12 . . 119.80(15) ?
C14 C13 H13 . . 120.100000 ?
C12 C13 H13 . . 120.100000 ?
C13 C14 C15 . . 121.28(15) ?
C13 C14 H14 . . 119.400000 ?
C15 C14 H14 . . 119.400000 ?
C16 C15 C14 . . 119.62(15) ?
C16 C15 H15 . . 120.200000 ?
C14 C15 H15 . . 120.200000 ?
C15 C16 C11 . . 118.77(15) ?
C15 C16 H16 . . 120.600000 ?
C11 C16 H16 . . 120.600000 ?
C26 C21 C22 . . 121.90(14) ?
C26 C21 S1 . . 116.29(12) ?
C22 C21 S1 . . 121.79(12) ?
C21 C22 C23 . . 118.16(14) ?
C21 C22 S2 . . 124.64(12) ?
C23 C22 S2 . . 117.18(12) ?
C24 C23 C22 . . 120.12(15) ?
C24 C23 H23 . . 119.900000 ?
C22 C23 H23 . . 119.900000 ?
C23 C24 C25 . . 121.20(15) ?
C23 C24 H24 . . 119.400000 ?
C25 C24 H24 . . 119.400000 ?
C26 C25 C24 . . 119.59(16) ?
C26 C25 H25 . . 120.200000 ?
C24 C25 H25 . . 120.200000 ?
C25 C26 C21 . . 118.95(15) ?
C25 C26 H26 . . 120.500000 ?
C21 C26 H26 . . 120.500000 ?

loop_
_geom_bond_atom_site_label_1
_geom_bond_atom_site_label_2
_geom_bond_site_symmetry_2
_geom_bond_distance
_geom_bond_publ_flag
S1 C21 . 1.7648(16) ?
S1 C11 . 1.7760(15) ?
S1 C1 . 1.8030(15) ?
S2 C12 . 1.7550(16) ?
S2 C22 . 1.7571(16) ?
B1 F3 . 1.378(2) ?
B1 F1 . 1.385(2) ?
B1 F4 . 1.386(2) ?
B1 F2 . 1.395(2) ?
C1 C2 . 1.367(2) ?
C1 C10 . 1.431(2) ?
C2 C3 . 1.411(2) ?
C2 H2 . 0.950000 ?
C3 C4 . 1.365(2) ?
C3 H3 . 0.950000 ?
C4 C5 . 1.415(2) ?
C4 H4 . 0.950000 ?
C5 C6 . 1.417(2) ?
C5 C10 . 1.429(2) ?
C6 C7 . 1.363(3) ?
C6 H6 . 0.950000 ?
C7 C8 . 1.404(3) ?
C7 H7 . 0.950000 ?
C8 C9 . 1.369(2) ?
C8 H8 . 0.950000 ?
C9 C10 . 1.417(2) ?
C9 H9 . 0.950000 ?
C11 C16 . 1.393(2) ?
C11 C12 . 1.395(2) ?
C12 C13 . 1.397(2) ?
C13 C14 . 1.386(2) ?
C13 H13 . 0.950000 ?
C14 C15 . 1.391(2) ?
C14 H14 . 0.950000 ?
C15 C16 . 1.388(2) ?
C15 H15 . 0.950000 ?
C16 H16 . 0.950000 ?
C21 C26 . 1.394(2) ?
C21 C22 . 1.395(2) ?
C22 C23 . 1.397(2) ?
C23 C24 . 1.381(2) ?
C23 H23 . 0.950000 ?
C24 C25 . 1.392(3) ?
C24 H24 . 0.950000 ?
C25 C26 . 1.386(2) ?
C25 H25 . 0.950000 ?
C26 H26 . 0.950000 ?

loop_
_geom_torsion_atom_site_label_1
_geom_torsion_atom_site_label_2
_geom_torsion_atom_site_label_3
_geom_torsion_atom_site_label_4
_geom_torsion_site_symmetry_1
_geom_torsion_site_symmetry_2
_geom_torsion_site_symmetry_3
_geom_torsion_site_symmetry_4
_geom_torsion
_geom_torsion_publ_flag
C21 S1 C1 C2 . . . . 2.59(15) ?
C11 S1 C1 C2 . . . . -104.53(14) ?
C21 S1 C1 C10 . . . . -176.02(11) ?
C11 S1 C1 C10 . . . . 76.87(12) ?
C10 C1 C2 C3 . . . . -1.9(2) ?
S1 C1 C2 C3 . . . . 179.57(12) ?
C1 C2 C3 C4 . . . . -0.9(2) ?
C2 C3 C4 C5 . . . . 2.3(3) ?
C3 C4 C5 C6 . . . . 177.26(16) ?
C3 C4 C5 C10 . . . . -0.8(2) ?
C4 C5 C6 C7 . . . . -176.98(17) ?
C10 C5 C6 C7 . . . . 1.1(3) ?
C5 C6 C7 C8 . . . . 1.1(3) ?
C6 C7 C8 C9 . . . . -2.2(3) ?
C7 C8 C9 C10 . . . . 1.1(3) ?
C8 C9 C10 C5 . . . . 1.2(2) ?
C8 C9 C10 C1 . . . . 178.69(15) ?
C4 C5 C10 C9 . . . . 175.93(15) ?
C6 C5 C10 C9 . . . . -2.2(2) ?
C4 C5 C10 C1 . . . . -1.8(2) ?
C6 C5 C10 C1 . . . . -179.97(15) ?
C2 C1 C10 C9 . . . . -174.35(15) ?
S1 C1 C10 C9 . . . . 4.2(2) ?
C2 C1 C10 C5 . . . . 3.2(2) ?
S1 C1 C10 C5 . . . . -178.20(11) ?
C21 S1 C11 C16 . . . . 141.88(12) ?
C1 S1 C11 C16 . . . . -108.76(12) ?
C21 S1 C11 C12 . . . . -40.74(14) ?
C1 S1 C11 C12 . . . . 68.62(14) ?
C16 C11 C12 C13 . . . . 5.2(2) ?
S1 C11 C12 C13 . . . . -172.08(11) ?
C16 C11 C12 S2 . . . . -175.41(12) ?
S1 C11 C12 S2 . . . . 7.36(19) ?
C22 S2 C12 C11 . . . . 30.46(15) ?
C22 S2 C12 C13 . . . . -150.10(12) ?
C11 C12 C13 C14 . . . . -1.4(2) ?
S2 C12 C13 C14 . . . . 179.14(12) ?
C12 C13 C14 C15 . . . . -2.6(2) ?
C13 C14 C15 C16 . . . . 3.0(2) ?
C14 C15 C16 C11 . . . . 0.7(2) ?
C12 C11 C16 C15 . . . . -4.8(2) ?
S1 C11 C16 C15 . . . . 172.54(12) ?
C11 S1 C21 C26 . . . . -142.17(12) ?
C1 S1 C21 C26 . . . . 110.09(13) ?
C11 S1 C21 C22 . . . . 36.32(15) ?
C1 S1 C21 C22 . . . . -71.42(14) ?
C26 C21 C22 C23 . . . . -1.8(2) ?
S1 C21 C22 C23 . . . . 179.76(12) ?
C26 C21 C22 S2 . . . . 179.73(12) ?
S1 C21 C22 S2 . . . . 1.3(2) ?
C12 S2 C22 C21 . . . . -35.23(15) ?
C12 S2 C22 C23 . . . . 146.32(13) ?
C21 C22 C23 C24 . . . . -1.1(2) ?
S2 C22 C23 C24 . . . . 177.49(13) ?
C22 C23 C24 C25 . . . . 2.5(3) ?
C23 C24 C25 C26 . . . . -1.0(3) ?
C24 C25 C26 C21 . . . . -1.9(2) ?
C22 C21 C26 C25 . . . . 3.3(2) ?
S1 C21 C26 C25 . . . . -178.20(13) ?
